data_7717908
loop_
_publ_author_name
'Eilers, Marcel'
'B&#xfc;ltena, Saskia'
'Schwitalla, Kevin'
'Schmidtmann, Marc'
'Beckhaus, R&#xfc;diger'

_publ_section_title
;
 Synthesis, characterization and functionalization of titanium
 &#x3ba;<sup>1</sup><i>N</i> amidinato complexes from carbodiimides.
;
_journal_issue 5
_journal_name_full 'Dalton transactions (Cambridge, England : 2003)'
_journal_page_first 1972
_journal_page_last 1979
_journal_paper_doi 10.1039/d4dt03261f
_journal_volume 54
_journal_year 2025
_chemical_formula_structural Ti(C15H18)(C22H32N2)
_chemical_formula_sum 'C37 H50 N2 Ti'
_chemical_formula_weight 570.69
_space_group_crystal_system monoclinic
_space_group_IT_number 14
_space_group_name_Hall '-P 2ybc'
_space_group_name_H-M_alt 'P 1 21/c 1'
_atom_sites_solution_hydrogens difmap
_atom_sites_solution_primary direct
_atom_sites_solution_secondary difmap
_audit_creation_method SHELXL-2018/3
_audit_update_record
;
2024-11-14 deposited with the CCDC.	2024-12-10 downloaded from the CCDC.
;
_cell_angle_alpha 90
_cell_angle_beta 91.401(2)
_cell_angle_gamma 90
_cell_formula_units_Z 4
_cell_length_a 17.9178(6)
_cell_length_b 18.9524(6)
_cell_length_c 8.6109(3)
_cell_measurement_reflns_used 8340
_cell_measurement_temperature 100(2)
_cell_measurement_theta_max 74.50
_cell_measurement_theta_min 3.39
_cell_volume 2923.26(17)
_computing_cell_refinement 'Bruker SAINT V8.40B'
_computing_data_collection 'Bruker APEX3'
_computing_data_reduction 'Bruker SAINT V8.40B'
_computing_structure_refinement 'SHELXL-2018/3 (Sheldrick, 2018)'
_computing_structure_solution 'SHELXS-2013/1 (Sheldrick, 2013)'
_diffrn_ambient_temperature 100(2)
_diffrn_measured_fraction_theta_full 0.998
_diffrn_measured_fraction_theta_max 0.994
_diffrn_measurement_device_type 'Bruker Photon III CPAD'
_diffrn_measurement_method '\f and \w scans'
_diffrn_radiation_type CuK\a
_diffrn_radiation_wavelength 1.54178
_diffrn_reflns_av_R_equivalents 0.0696
_diffrn_reflns_av_unetI/netI 0.0420
_diffrn_reflns_Laue_measured_fraction_full 0.998
_diffrn_reflns_Laue_measured_fraction_max 0.994
_diffrn_reflns_limit_h_max 22
_diffrn_reflns_limit_h_min -22
_diffrn_reflns_limit_k_max 22
_diffrn_reflns_limit_k_min -23
_diffrn_reflns_limit_l_max 9
_diffrn_reflns_limit_l_min -10
_diffrn_reflns_number 37944
_diffrn_reflns_point_group_measured_fraction_full 0.998
_diffrn_reflns_point_group_measured_fraction_max 0.994
_diffrn_reflns_theta_full 67.679
_diffrn_reflns_theta_max 74.436
_diffrn_reflns_theta_min 2.467
_diffrn_source 'I\mS microfocus'
_exptl_absorpt_coefficient_mu 2.683
_exptl_absorpt_correction_T_max 1.0000
_exptl_absorpt_correction_T_min 0.8807
_exptl_absorpt_correction_type multi-scan
_exptl_absorpt_process_details 'SADABS-2016/2 (Sheldrick)'
_exptl_crystal_colour 'yellow green'
_exptl_crystal_density_diffrn 1.297
_exptl_crystal_description plate
_exptl_crystal_F_000 1232
_exptl_crystal_size_max 0.080
_exptl_crystal_size_mid 0.040
_exptl_crystal_size_min 0.010
_refine_diff_density_max 0.365
_refine_diff_density_min -0.448
_refine_diff_density_rms 0.051
_refine_ls_extinction_method none
_refine_ls_goodness_of_fit_ref 1.035
_refine_ls_hydrogen_treatment constr
_refine_ls_matrix_type full
_refine_ls_number_parameters 375
_refine_ls_number_reflns 5943
_refine_ls_number_restraints 0
_refine_ls_restrained_S_all 1.035
_refine_ls_R_factor_all 0.0549
_refine_ls_R_factor_gt 0.0393
_refine_ls_shift/su_max 0.001
_refine_ls_shift/su_mean 0.000
_refine_ls_structure_factor_coef Fsqd
_refine_ls_weighting_details 'w=1/[\s^2^(Fo^2^)+(0.0400P)^2^+1.6000P] where P=(Fo^2^+2Fc^2^)/3'
_refine_ls_weighting_scheme calc
_refine_ls_wR_factor_gt 0.0910
_refine_ls_wR_factor_ref 0.0976
_reflns_Friedel_coverage 0.000
_reflns_number_gt 4756
_reflns_number_total 5943
_reflns_threshold_expression 'I > 2\s(I)'
_cod_data_source_file d4dt03261f2.cif
_cod_data_source_block 2a
_cod_original_sg_symbol_H-M 'P 21/c'
_cod_database_code 7717908
_shelx_shelxl_version_number 2018/3
_shelx_space_group_comment
;
The symmetry employed for this shelxl refinement is uniquely defined
by the following loop, which should always be used as a source of
symmetry information in preference to the above space-group names.
They are only intended as comments.
;
_shelx_estimated_absorpt_t_min 0.814
_shelx_estimated_absorpt_t_max 0.974

loop_
_space_group_symop_operation_xyz
'x, y, z'
'-x, y+1/2, -z+1/2'
'-x, -y, -z'
'x, -y-1/2, z-1/2'

loop_
_atom_site_label
_atom_site_type_symbol
_atom_site_fract_x
_atom_site_fract_y
_atom_site_fract_z
_atom_site_U_iso_or_equiv
_atom_site_adp_type
_atom_site_occupancy
_atom_site_site_symmetry_order
_atom_site_calc_flag
_atom_site_refinement_flags_posn
_atom_site_refinement_flags_adp
_atom_site_refinement_flags_occupancy
_atom_site_disorder_assembly
_atom_site_disorder_group
Ti1 Ti 0.28289(2) 0.58588(2) 0.11251(4) 0.01648(9) Uani 1 1 d . . . . .
N1 N 0.27717(9) 0.48687(8) 0.02333(17) 0.0188(3) Uani 1 1 d . . . . .
N2 N 0.25212(10) 0.37913(8) 0.17210(18) 0.0223(3) Uani 1 1 d . . . . .
C1 C 0.19596(11) 0.66171(9) 0.0490(2) 0.0197(4) Uani 1 1 d . . . . .
C2 C 0.21061(12) 0.62505(10) -0.0941(2) 0.0230(4) Uani 1 1 d . . . . .
H2 H 0.176990 0.593919 -0.146687 0.028 Uiso 1 1 calc R U . . .
C3 C 0.28227(12) 0.64268(10) -0.1433(2) 0.0256(4) Uani 1 1 d . . . . .
H3 H 0.305798 0.624469 -0.232459 0.031 Uiso 1 1 calc R U . . .
C4 C 0.31330(12) 0.69173(10) -0.0384(2) 0.0241(4) Uani 1 1 d . . . . .
H4 H 0.361567 0.712206 -0.043609 0.029 Uiso 1 1 calc R U . . .
C5 C 0.26038(11) 0.70535(9) 0.0761(2) 0.0206(4) Uani 1 1 d . . . . .
H5 H 0.266412 0.738332 0.158555 0.025 Uiso 1 1 calc R U . . .
C6 C 0.15827(11) 0.62853(10) 0.1747(2) 0.0212(4) Uani 1 1 d . . . . .
C7 C 0.14287(11) 0.67288(10) 0.3195(2) 0.0226(4) Uani 1 1 d . . . . .
H7 H 0.185677 0.705494 0.341790 0.027 Uiso 1 1 calc R U . . .
C8 C 0.13011(12) 0.62491(11) 0.4605(2) 0.0257(4) Uani 1 1 d . . . . .
H8A H 0.175745 0.597010 0.483655 0.031 Uiso 1 1 calc R U . . .
H8B H 0.119425 0.654133 0.552583 0.031 Uiso 1 1 calc R U . . .
C9 C 0.06476(13) 0.57539(12) 0.4262(3) 0.0311(5) Uani 1 1 d . . . . .
H9 H 0.057189 0.543860 0.517557 0.037 Uiso 1 1 calc R U . . .
C10 C 0.08271(13) 0.53055(11) 0.2836(3) 0.0301(5) Uani 1 1 d . . . . .
H10A H 0.041373 0.497027 0.261944 0.036 Uiso 1 1 calc R U . . .
H10B H 0.128733 0.502919 0.304741 0.036 Uiso 1 1 calc R U . . .
C11 C 0.09360(11) 0.57806(10) 0.1415(2) 0.0246(4) Uani 1 1 d . . . . .
H11 H 0.104749 0.548359 0.048874 0.029 Uiso 1 1 calc R U . . .
C12 C 0.07125(12) 0.71566(11) 0.2865(2) 0.0287(5) Uani 1 1 d . . . . .
H12A H 0.060420 0.745563 0.377482 0.034 Uiso 1 1 calc R U . . .
H12B H 0.078657 0.747010 0.196218 0.034 Uiso 1 1 calc R U . . .
C13 C -0.00619(13) 0.61834(13) 0.3936(3) 0.0351(5) Uani 1 1 d . . . . .
H13A H -0.017770 0.647307 0.485618 0.042 Uiso 1 1 calc R U . . .
H13B H -0.048737 0.586106 0.372652 0.042 Uiso 1 1 calc R U . . .
C14 C 0.02174(12) 0.62079(12) 0.1097(2) 0.0298(5) Uani 1 1 d . . . . .
H14A H 0.028016 0.651360 0.017714 0.036 Uiso 1 1 calc R U . . .
H14B H -0.020516 0.588327 0.087901 0.036 Uiso 1 1 calc R U . . .
C15 C 0.00513(13) 0.66642(12) 0.2526(3) 0.0317(5) Uani 1 1 d . . . . .
H15 H -0.041001 0.694946 0.231959 0.038 Uiso 1 1 calc R U . . .
C16 C 0.36472(10) 0.51654(9) 0.26880(19) 0.0154(4) Uani 1 1 d . . . . .
C17 C 0.31041(11) 0.54399(9) 0.3681(2) 0.0179(4) Uani 1 1 d . . . . .
H17 H 0.274684 0.517162 0.422574 0.021 Uiso 1 1 calc R U . . .
C18 C 0.31817(11) 0.61826(10) 0.3729(2) 0.0196(4) Uani 1 1 d . . . . .
H18 H 0.288518 0.649943 0.430623 0.024 Uiso 1 1 calc R U . . .
C19 C 0.37727(11) 0.63681(9) 0.2777(2) 0.0195(4) Uani 1 1 d . . . . .
H19 H 0.395452 0.683258 0.261577 0.023 Uiso 1 1 calc R U . . .
C20 C 0.40527(11) 0.57473(9) 0.2095(2) 0.0176(4) Uani 1 1 d . . . . .
H20 H 0.444268 0.572268 0.136911 0.021 Uiso 1 1 calc R U . . .
C21 C 0.36870(11) 0.43940(9) 0.2228(2) 0.0163(4) Uani 1 1 d . . . . .
C22 C 0.43917(11) 0.42335(9) 0.1269(2) 0.0176(4) Uani 1 1 d . . . . .
H22 H 0.437430 0.451819 0.029107 0.021 Uiso 1 1 calc R U . . .
C23 C 0.44270(12) 0.34406(9) 0.0858(2) 0.0226(4) Uani 1 1 d . . . . .
H23A H 0.397063 0.330442 0.025976 0.027 Uiso 1 1 calc R U . . .
H23B H 0.486270 0.335118 0.020064 0.027 Uiso 1 1 calc R U . . .
C24 C 0.44934(12) 0.29926(9) 0.2341(2) 0.0234(4) Uani 1 1 d . . . . .
H24 H 0.451748 0.248190 0.205446 0.028 Uiso 1 1 calc R U . . .
C25 C 0.38035(12) 0.31238(9) 0.3311(2) 0.0218(4) Uani 1 1 d . . . . .
H25A H 0.383978 0.284503 0.428225 0.026 Uiso 1 1 calc R U . . .
H25B H 0.335010 0.297119 0.272286 0.026 Uiso 1 1 calc R U . . .
C26 C 0.37454(11) 0.39165(9) 0.3704(2) 0.0179(4) Uani 1 1 d . . . . .
H26 H 0.329698 0.399571 0.435067 0.022 Uiso 1 1 calc R U . . .
C27 C 0.51112(11) 0.44127(9) 0.2212(2) 0.0189(4) Uani 1 1 d . . . . .
H27A H 0.555238 0.430942 0.158021 0.023 Uiso 1 1 calc R U . . .
H27B H 0.511685 0.492199 0.246751 0.023 Uiso 1 1 calc R U . . .
C28 C 0.51951(12) 0.31933(10) 0.3293(2) 0.0230(4) Uani 1 1 d . . . . .
H28A H 0.564537 0.310334 0.267948 0.028 Uiso 1 1 calc R U . . .
H28B H 0.522909 0.290405 0.424953 0.028 Uiso 1 1 calc R U . . .
C29 C 0.44514(11) 0.41182(9) 0.4656(2) 0.0186(4) Uani 1 1 d . . . . .
H29A H 0.442986 0.462402 0.493806 0.022 Uiso 1 1 calc R U . . .
H29B H 0.447454 0.383926 0.562810 0.022 Uiso 1 1 calc R U . . .
C30 C 0.51525(11) 0.39778(9) 0.3719(2) 0.0198(4) Uani 1 1 d . . . . .
H30 H 0.560670 0.411542 0.434527 0.024 Uiso 1 1 calc R U . . .
C31 C 0.29334(11) 0.43016(9) 0.1313(2) 0.0184(4) Uani 1 1 d . . . . .
C32 C 0.26594(18) 0.4686(2) -0.1455(4) 0.0211(7) Uani 0.780(7) 1 d . . P A 1
H32 H 0.283672 0.511075 -0.202621 0.025 Uiso 0.780(7) 1 calc R U P A 1
C32B C 0.2648(8) 0.4456(8) -0.1297(17) 0.025(4) Uiso 0.220(7) 1 d . . P A 2
H32B H 0.267077 0.394583 -0.100108 0.030 Uiso 0.220(7) 1 calc R U P A 2
C33 C 0.18723(12) 0.45627(11) -0.2079(2) 0.0296(5) Uani 1 1 d . . . . .
H33A H 0.185303 0.465162 -0.320065 0.044 Uiso 0.780(7) 1 calc R U P A 1
H33B H 0.152850 0.488344 -0.156249 0.044 Uiso 0.780(7) 1 calc R U P A 1
H33C H 0.172615 0.407342 -0.187866 0.044 Uiso 0.780(7) 1 calc R U P A 1
H33D H 0.150388 0.465747 -0.128284 0.044 Uiso 0.220(7) 1 calc R U P A 2
H33E H 0.172957 0.413536 -0.265450 0.044 Uiso 0.220(7) 1 calc R U P A 2
H33F H 0.189071 0.496306 -0.279747 0.044 Uiso 0.220(7) 1 calc R U P A 2
C34 C 0.31677(16) 0.40867(15) -0.1981(3) 0.0268(8) Uani 0.780(7) 1 d . . P A 1
H34A H 0.304175 0.365238 -0.142755 0.040 Uiso 0.780(7) 1 calc R U P A 1
H34B H 0.368958 0.421101 -0.174979 0.040 Uiso 0.780(7) 1 calc R U P A 1
H34C H 0.309712 0.401316 -0.310110 0.040 Uiso 0.780(7) 1 calc R U P A 1
C34B C 0.3287(5) 0.4573(6) -0.2311(11) 0.026(3) Uiso 0.220(7) 1 d . . P A 2
H34D H 0.319442 0.433693 -0.330940 0.039 Uiso 0.220(7) 1 calc R U P A 2
H34E H 0.374081 0.437917 -0.181413 0.039 Uiso 0.220(7) 1 calc R U P A 2
H34F H 0.335204 0.508007 -0.248213 0.039 Uiso 0.220(7) 1 calc R U P A 2
C35 C 0.17457(11) 0.36713(10) 0.1239(2) 0.0238(4) Uani 1 1 d . . . . .
H35 H 0.153853 0.408861 0.066346 0.029 Uiso 1 1 calc R U . . .
C36 C 0.13105(13) 0.35316(11) 0.2709(3) 0.0313(5) Uani 1 1 d . . . . .
H36A H 0.149469 0.309769 0.320491 0.047 Uiso 1 1 calc R U . . .
H36B H 0.077900 0.347893 0.243815 0.047 Uiso 1 1 calc R U . . .
H36C H 0.137821 0.392834 0.342879 0.047 Uiso 1 1 calc R U . . .
C37 C 0.17004(13) 0.30052(11) 0.0232(3) 0.0327(5) Uani 1 1 d . . . . .
H37A H 0.195715 0.308794 -0.074280 0.049 Uiso 1 1 calc R U . . .
H37B H 0.117575 0.288999 0.000615 0.049 Uiso 1 1 calc R U . . .
H37C H 0.193932 0.261159 0.079039 0.049 Uiso 1 1 calc R U . . .

loop_
_atom_site_aniso_label
_atom_site_aniso_U_11
_atom_site_aniso_U_22
_atom_site_aniso_U_33
_atom_site_aniso_U_23
_atom_site_aniso_U_13
_atom_site_aniso_U_12
Ti1 0.02288(18) 0.01186(16) 0.01458(16) 0.00085(12) -0.00229(11) 0.00067(13)
N1 0.0259(9) 0.0164(7) 0.0138(7) 0.0002(6) -0.0030(6) -0.0003(6)
N2 0.0278(9) 0.0138(8) 0.0249(8) -0.0006(6) -0.0039(7) -0.0023(7)
C1 0.0223(10) 0.0144(9) 0.0221(9) 0.0034(7) -0.0049(7) 0.0056(7)
C2 0.0318(11) 0.0183(9) 0.0184(9) 0.0024(7) -0.0076(8) 0.0023(8)
C3 0.0365(12) 0.0214(10) 0.0188(9) 0.0069(7) 0.0003(8) 0.0067(9)
C4 0.0294(11) 0.0188(9) 0.0242(10) 0.0081(7) 0.0003(8) 0.0018(8)
C5 0.0266(10) 0.0136(9) 0.0214(9) 0.0037(7) -0.0036(7) 0.0011(8)
C6 0.0238(10) 0.0165(9) 0.0233(9) 0.0008(7) -0.0020(7) 0.0011(8)
C7 0.0259(11) 0.0177(9) 0.0241(10) -0.0025(7) -0.0008(7) 0.0014(8)
C8 0.0265(11) 0.0267(10) 0.0239(10) 0.0014(8) 0.0025(8) 0.0034(9)
C9 0.0314(12) 0.0308(11) 0.0312(11) 0.0091(9) 0.0058(9) -0.0019(9)
C10 0.0302(12) 0.0217(10) 0.0385(12) 0.0039(9) 0.0002(9) -0.0037(9)
C11 0.0248(11) 0.0207(10) 0.0281(10) -0.0014(8) -0.0008(8) -0.0025(8)
C12 0.0339(12) 0.0233(10) 0.0290(10) -0.0017(8) 0.0002(8) 0.0064(9)
C13 0.0260(12) 0.0416(13) 0.0381(12) 0.0036(10) 0.0057(9) -0.0001(10)
C14 0.0261(11) 0.0313(11) 0.0317(11) 0.0019(9) -0.0035(8) -0.0031(9)
C15 0.0249(11) 0.0343(12) 0.0357(11) 0.0023(9) -0.0004(8) 0.0078(9)
C16 0.0210(9) 0.0119(8) 0.0130(8) 0.0012(6) -0.0051(6) 0.0016(7)
C17 0.0248(10) 0.0156(9) 0.0131(8) 0.0009(6) -0.0039(7) 0.0005(7)
C18 0.0252(10) 0.0159(9) 0.0173(9) -0.0029(7) -0.0054(7) 0.0040(8)
C19 0.0262(10) 0.0099(8) 0.0219(9) -0.0008(7) -0.0075(7) -0.0015(7)
C20 0.0228(10) 0.0125(8) 0.0174(8) 0.0013(6) -0.0021(7) -0.0002(7)
C21 0.0233(10) 0.0101(8) 0.0156(8) 0.0003(6) -0.0012(7) -0.0012(7)
C22 0.0263(10) 0.0117(8) 0.0147(8) 0.0008(6) -0.0003(7) 0.0015(7)
C23 0.0341(11) 0.0143(9) 0.0192(9) -0.0039(7) 0.0004(8) 0.0025(8)
C24 0.0366(12) 0.0100(8) 0.0236(10) -0.0014(7) -0.0016(8) 0.0028(8)
C25 0.0331(11) 0.0105(8) 0.0215(9) 0.0030(7) -0.0030(8) -0.0007(8)
C26 0.0268(10) 0.0117(8) 0.0152(8) 0.0024(6) -0.0002(7) -0.0002(7)
C27 0.0251(10) 0.0133(9) 0.0182(9) 0.0002(7) 0.0001(7) 0.0017(7)
C28 0.0305(11) 0.0154(9) 0.0231(9) 0.0022(7) 0.0011(8) 0.0071(8)
C29 0.0279(10) 0.0138(8) 0.0140(8) 0.0010(6) -0.0023(7) 0.0015(8)
C30 0.0246(10) 0.0159(9) 0.0188(9) 0.0008(7) -0.0028(7) 0.0019(7)
C31 0.0247(10) 0.0122(8) 0.0181(9) -0.0022(6) -0.0004(7) 0.0006(7)
C32 0.0304(17) 0.0176(18) 0.0152(14) -0.0029(12) -0.0019(10) 0.0000(14)
C33 0.0345(12) 0.0299(11) 0.0241(10) -0.0053(8) -0.0057(8) -0.0022(9)
C34 0.0336(16) 0.0303(17) 0.0164(12) -0.0060(10) 0.0004(10) 0.0000(12)
C35 0.0266(11) 0.0176(9) 0.0269(10) 0.0032(8) -0.0040(8) -0.0045(8)
C36 0.0365(13) 0.0240(10) 0.0334(11) 0.0063(8) 0.0023(9) -0.0048(9)
C37 0.0374(13) 0.0250(11) 0.0355(12) -0.0036(9) -0.0062(9) -0.0093(9)

loop_
_atom_type_symbol
_atom_type_description
_atom_type_scat_dispersion_real
_atom_type_scat_dispersion_imag
_atom_type_scat_source
C C 0.0181 0.0091 'International Tables Vol C Tables 4.2.6.8 and 6.1.1.4'
H H 0.0000 0.0000 'International Tables Vol C Tables 4.2.6.8 and 6.1.1.4'
N N 0.0311 0.0180 'International Tables Vol C Tables 4.2.6.8 and 6.1.1.4'
Ti Ti 0.2191 1.8069 'International Tables Vol C Tables 4.2.6.8 and 6.1.1.4'

loop_
_geom_angle_atom_site_label_1
_geom_angle_atom_site_label_2
_geom_angle_atom_site_label_3
_geom_angle
_geom_angle_site_symmetry_1
_geom_angle_site_symmetry_3
_geom_angle_publ_flag
N1 Ti1 C1 119.07(7) . . ?
N1 Ti1 C2 89.05(6) . . ?
C1 Ti1 C2 37.53(7) . . ?
N1 Ti1 C5 147.62(6) . . ?
C1 Ti1 C5 37.02(7) . . ?
C2 Ti1 C5 59.16(7) . . ?
N1 Ti1 C20 95.16(6) . . ?
C1 Ti1 C20 143.90(7) . . ?
C2 Ti1 C20 144.29(7) . . ?
C5 Ti1 C20 107.16(7) . . ?
N1 Ti1 C16 74.12(6) . . ?
C1 Ti1 C16 159.84(7) . . ?
C2 Ti1 C16 161.81(7) . . ?
C5 Ti1 C16 136.27(6) . . ?
C20 Ti1 C16 35.21(6) . . ?
N1 Ti1 C17 92.81(6) . . ?
C1 Ti1 C17 125.64(7) . . ?
C2 Ti1 C17 157.49(7) . . ?
C5 Ti1 C17 118.81(6) . . ?
C20 Ti1 C17 57.86(6) . . ?
C16 Ti1 C17 34.59(6) . . ?
N1 Ti1 C19 128.90(6) . . ?
C1 Ti1 C19 111.99(7) . . ?
C2 Ti1 C19 135.10(7) . . ?
C5 Ti1 C19 78.70(6) . . ?
C20 Ti1 C19 34.78(6) . . ?
C16 Ti1 C19 57.67(6) . . ?
C17 Ti1 C19 57.05(6) . . ?
N1 Ti1 C18 126.95(6) . . ?
C1 Ti1 C18 103.69(7) . . ?
C2 Ti1 C18 140.62(7) . . ?
C5 Ti1 C18 85.26(6) . . ?
C20 Ti1 C18 57.63(6) . . ?
C16 Ti1 C18 57.57(6) . . ?
C17 Ti1 C18 34.47(6) . . ?
C19 Ti1 C18 34.06(7) . . ?
N1 Ti1 C6 110.52(7) . . ?
C1 Ti1 C6 35.55(7) . . ?
C2 Ti1 C6 64.06(7) . . ?
C5 Ti1 C6 63.28(7) . . ?
C20 Ti1 C6 143.63(6) . . ?
C16 Ti1 C6 128.00(6) . . ?
C17 Ti1 C6 94.44(6) . . ?
C19 Ti1 C6 111.92(6) . . ?
C18 Ti1 C6 86.09(7) . . ?
N1 Ti1 C3 93.84(6) . . ?
C1 Ti1 C3 59.83(7) . . ?
C2 Ti1 C3 34.15(7) . . ?
C5 Ti1 C3 56.84(7) . . ?
C20 Ti1 C3 110.14(7) . . ?
C16 Ti1 C3 138.12(7) . . ?
C17 Ti1 C3 166.82(7) . . ?
C19 Ti1 C3 110.20(7) . . ?
C18 Ti1 C3 136.39(7) . . ?
C6 Ti1 C3 93.87(7) . . ?
N1 Ti1 C4 124.36(6) . . ?
C1 Ti1 C4 59.70(7) . . ?
C2 Ti1 C4 56.99(7) . . ?
C5 Ti1 C4 34.13(7) . . ?
C20 Ti1 C4 92.55(7) . . ?
C16 Ti1 C4 127.73(7) . . ?
C17 Ti1 C4 135.83(7) . . ?
C19 Ti1 C4 79.74(7) . . ?
C18 Ti1 C4 103.23(7) . . ?
C6 Ti1 C4 93.52(7) . . ?
C3 Ti1 C4 33.17(7) . . ?
C31 N1 C32 118.0(2) . . ?
C31 N1 C32B 101.2(6) . . ?
C31 N1 Ti1 115.89(11) . . ?
C32 N1 Ti1 125.71(19) . . ?
C32B N1 Ti1 142.8(6) . . ?
C31 N2 C35 126.57(16) . . ?
C5 C1 C6 121.45(17) . . ?
C5 C1 C2 104.71(17) . . ?
C6 C1 C2 122.10(17) . . ?
C5 C1 Ti1 76.83(11) . . ?
C6 C1 Ti1 82.44(11) . . ?
C2 C1 Ti1 75.71(11) . . ?
C3 C2 C1 109.25(17) . . ?
C3 C2 Ti1 78.91(11) . . ?
C1 C2 Ti1 66.76(10) . . ?
C3 C2 H2 125.4 . . ?
C1 C2 H2 125.4 . . ?
Ti1 C2 H2 120.5 . . ?
C4 C3 C2 108.38(18) . . ?
C4 C3 Ti1 73.70(11) . . ?
C2 C3 Ti1 66.94(10) . . ?
C4 C3 H3 125.8 . . ?
C2 C3 H3 125.8 . . ?
Ti1 C3 H3 125.1 . . ?
C3 C4 C5 108.03(18) . . ?
C3 C4 Ti1 73.13(11) . . ?
C5 C4 Ti1 67.53(10) . . ?
C3 C4 H4 126.0 . . ?
C5 C4 H4 126.0 . . ?
Ti1 C4 H4 124.9 . . ?
C4 C5 C1 109.46(17) . . ?
C4 C5 Ti1 78.34(11) . . ?
C1 C5 Ti1 66.15(10) . . ?
C4 C5 H5 125.3 . . ?
C1 C5 H5 125.3 . . ?
Ti1 C5 H5 121.7 . . ?
C1 C6 C11 120.22(17) . . ?
C1 C6 C7 118.04(16) . . ?
C11 C6 C7 110.20(16) . . ?
C1 C6 Ti1 62.01(10) . . ?
C11 C6 Ti1 116.44(13) . . ?
C7 C6 Ti1 122.83(13) . . ?
C6 C7 C8 110.53(16) . . ?
C6 C7 C12 107.71(16) . . ?
C8 C7 C12 108.54(17) . . ?
C6 C7 H7 110.0 . . ?
C8 C7 H7 110.0 . . ?
C12 C7 H7 110.0 . . ?
C9 C8 C7 109.85(17) . . ?
C9 C8 H8A 109.7 . . ?
C7 C8 H8A 109.7 . . ?
C9 C8 H8B 109.7 . . ?
C7 C8 H8B 109.7 . . ?
H8A C8 H8B 108.2 . . ?
C8 C9 C13 109.82(18) . . ?
C8 C9 C10 108.74(17) . . ?
C13 C9 C10 109.73(19) . . ?
C8 C9 H9 109.5 . . ?
C13 C9 H9 109.5 . . ?
C10 C9 H9 109.5 . . ?
C9 C10 C11 110.26(17) . . ?
C9 C10 H10A 109.6 . . ?
C11 C10 H10A 109.6 . . ?
C9 C10 H10B 109.6 . . ?
C11 C10 H10B 109.6 . . ?
H10A C10 H10B 108.1 . . ?
C6 C11 C10 109.22(16) . . ?
C6 C11 C14 109.37(16) . . ?
C10 C11 C14 109.14(17) . . ?
C6 C11 H11 109.7 . . ?
C10 C11 H11 109.7 . . ?
C14 C11 H11 109.7 . . ?
C15 C12 C7 110.62(17) . . ?
C15 C12 H12A 109.5 . . ?
C7 C12 H12A 109.5 . . ?
C15 C12 H12B 109.5 . . ?
C7 C12 H12B 109.5 . . ?
H12A C12 H12B 108.1 . . ?
C9 C13 C15 109.59(18) . . ?
C9 C13 H13A 109.8 . . ?
C15 C13 H13A 109.8 . . ?
C9 C13 H13B 109.8 . . ?
C15 C13 H13B 109.8 . . ?
H13A C13 H13B 108.2 . . ?
C15 C14 C11 109.32(17) . . ?
C15 C14 H14A 109.8 . . ?
C11 C14 H14A 109.8 . . ?
C15 C14 H14B 109.8 . . ?
C11 C14 H14B 109.8 . . ?
H14A C14 H14B 108.3 . . ?
C12 C15 C13 109.12(18) . . ?
C12 C15 C14 109.34(18) . . ?
C13 C15 C14 109.31(19) . . ?
C12 C15 H15 109.7 . . ?
C13 C15 H15 109.7 . . ?
C14 C15 H15 109.7 . . ?
C17 C16 C20 107.33(15) . . ?
C17 C16 C21 123.46(16) . . ?
C20 C16 C21 128.74(16) . . ?
C17 C16 Ti1 73.31(10) . . ?
C20 C16 Ti1 71.33(10) . . ?
C21 C16 Ti1 114.79(11) . . ?
C16 C17 C18 108.41(16) . . ?
C16 C17 Ti1 72.10(10) . . ?
C18 C17 Ti1 73.33(10) . . ?
C16 C17 H17 125.8 . . ?
C18 C17 H17 125.8 . . ?
Ti1 C17 H17 120.5 . . ?
C19 C18 C17 107.93(16) . . ?
C19 C18 Ti1 72.65(10) . . ?
C17 C18 Ti1 72.20(10) . . ?
C19 C18 H18 126.0 . . ?
C17 C18 H18 126.0 . . ?
Ti1 C18 H18 120.9 . . ?
C18 C19 C20 108.40(16) . . ?
C18 C19 Ti1 73.29(10) . . ?
C20 C19 Ti1 70.68(10) . . ?
C18 C19 H19 125.8 . . ?
C20 C19 H19 125.8 . . ?
Ti1 C19 H19 121.9 . . ?
C19 C20 C16 107.88(16) . . ?
C19 C20 Ti1 74.54(11) . . ?
C16 C20 Ti1 73.46(10) . . ?
C19 C20 H20 126.1 . . ?
C16 C20 H20 126.1 . . ?
Ti1 C20 H20 117.9 . . ?
C16 C21 C22 111.79(15) . . ?
C16 C21 C31 101.24(14) . . ?
C22 C21 C31 114.51(14) . . ?
C16 C21 C26 110.38(14) . . ?
C22 C21 C26 106.23(14) . . ?
C31 C21 C26 112.76(15) . . ?
C27 C22 C23 107.21(15) . . ?
C27 C22 C21 110.86(14) . . ?
C23 C22 C21 110.49(15) . . ?
C27 C22 H22 109.4 . . ?
C23 C22 H22 109.4 . . ?
C21 C22 H22 109.4 . . ?
C24 C23 C22 110.48(15) . . ?
C24 C23 H23A 109.6 . . ?
C22 C23 H23A 109.6 . . ?
C24 C23 H23B 109.6 . . ?
C22 C23 H23B 109.6 . . ?
H23A C23 H23B 108.1 . . ?
C25 C24 C28 109.34(16) . . ?
C25 C24 C23 108.49(16) . . ?
C28 C24 C23 110.70(16) . . ?
C25 C24 H24 109.4 . . ?
C28 C24 H24 109.4 . . ?
C23 C24 H24 109.4 . . ?
C24 C25 C26 109.74(15) . . ?
C24 C25 H25A 109.7 . . ?
C26 C25 H25A 109.7 . . ?
C24 C25 H25B 109.7 . . ?
C26 C25 H25B 109.7 . . ?
H25A C25 H25B 108.2 . . ?
C29 C26 C25 107.42(15) . . ?
C29 C26 C21 109.13(14) . . ?
C25 C26 C21 112.88(14) . . ?
C29 C26 H26 109.1 . . ?
C25 C26 H26 109.1 . . ?
C21 C26 H26 109.1 . . ?
C30 C27 C22 110.37(15) . . ?
C30 C27 H27A 109.6 . . ?
C22 C27 H27A 109.6 . . ?
C30 C27 H27B 109.6 . . ?
C22 C27 H27B 109.6 . . ?
H27A C27 H27B 108.1 . . ?
C24 C28 C30 108.88(15) . . ?
C24 C28 H28A 109.9 . . ?
C30 C28 H28A 109.9 . . ?
C24 C28 H28B 109.9 . . ?
C30 C28 H28B 109.9 . . ?
H28A C28 H28B 108.3 . . ?
C30 C29 C26 110.49(15) . . ?
C30 C29 H29A 109.6 . . ?
C26 C29 H29A 109.6 . . ?
C30 C29 H29B 109.6 . . ?
C26 C29 H29B 109.6 . . ?
H29A C29 H29B 108.1 . . ?
C29 C30 C28 109.89(16) . . ?
C29 C30 C27 109.16(15) . . ?
C28 C30 C27 108.65(15) . . ?
C29 C30 H30 109.7 . . ?
C28 C30 H30 109.7 . . ?
C27 C30 H30 109.7 . . ?
N2 C31 N1 129.39(17) . . ?
N2 C31 C21 116.63(16) . . ?
N1 C31 C21 113.55(15) . . ?
N1 C32 C33 118.7(2) . . ?
N1 C32 C34 113.0(3) . . ?
C33 C32 C34 109.7(3) . . ?
N1 C32 H32 104.7 . . ?
C33 C32 H32 104.7 . . ?
C34 C32 H32 104.7 . . ?
C34B C32B C33 115.2(10) . . ?
C34B C32B N1 109.4(10) . . ?
C33 C32B N1 114.5(9) . . ?
C34B C32B H32B 105.6 . . ?
C33 C32B H32B 105.6 . . ?
N1 C32B H32B 105.6 . . ?
C32 C33 H33A 109.5 . . ?
C32 C33 H33B 109.5 . . ?
H33A C33 H33B 109.5 . . ?
C32 C33 H33C 109.5 . . ?
H33A C33 H33C 109.5 . . ?
H33B C33 H33C 109.5 . . ?
C32B C33 H33D 109.5 . . ?
C32B C33 H33E 109.5 . . ?
H33D C33 H33E 109.5 . . ?
C32B C33 H33F 109.5 . . ?
H33D C33 H33F 109.5 . . ?
H33E C33 H33F 109.5 . . ?
C32 C34 H34A 109.5 . . ?
C32 C34 H34B 109.5 . . ?
H34A C34 H34B 109.5 . . ?
C32 C34 H34C 109.5 . . ?
H34A C34 H34C 109.5 . . ?
H34B C34 H34C 109.5 . . ?
C32B C34B H34D 109.5 . . ?
C32B C34B H34E 109.5 . . ?
H34D C34B H34E 109.5 . . ?
C32B C34B H34F 109.5 . . ?
H34D C34B H34F 109.5 . . ?
H34E C34B H34F 109.5 . . ?
N2 C35 C36 107.08(16) . . ?
N2 C35 C37 109.05(17) . . ?
C36 C35 C37 107.76(17) . . ?
N2 C35 H35 110.9 . . ?
C36 C35 H35 110.9 . . ?
C37 C35 H35 110.9 . . ?
C35 C36 H36A 109.5 . . ?
C35 C36 H36B 109.5 . . ?
H36A C36 H36B 109.5 . . ?
C35 C36 H36C 109.5 . . ?
H36A C36 H36C 109.5 . . ?
H36B C36 H36C 109.5 . . ?
C35 C37 H37A 109.5 . . ?
C35 C37 H37B 109.5 . . ?
H37A C37 H37B 109.5 . . ?
C35 C37 H37C 109.5 . . ?
H37A C37 H37C 109.5 . . ?
H37B C37 H37C 109.5 . . ?

loop_
_geom_bond_atom_site_label_1
_geom_bond_atom_site_label_2
_geom_bond_distance
_geom_bond_site_symmetry_2
_geom_bond_publ_flag
Ti1 N1 2.0292(15) . ?
Ti1 C1 2.1792(18) . ?
Ti1 C2 2.2982(18) . ?
Ti1 C5 2.3199(18) . ?
Ti1 C20 2.3369(19) . ?
Ti1 C16 2.3646(17) . ?
Ti1 C17 2.3803(17) . ?
Ti1 C19 2.3867(18) . ?
Ti1 C18 2.3950(18) . ?
Ti1 C6 2.446(2) . ?
Ti1 C3 2.4512(18) . ?
Ti1 C4 2.4586(19) . ?
N1 C31 1.446(2) . ?
N1 C32 1.503(3) . ?
N1 C32B 1.544(15) . ?
N2 C31 1.272(2) . ?
N2 C35 1.458(3) . ?
C1 C5 1.434(3) . ?
C1 C6 1.435(3) . ?
C1 C2 1.445(3) . ?
C2 C3 1.402(3) . ?
C2 H2 0.9500 . ?
C3 C4 1.402(3) . ?
C3 H3 0.9500 . ?
C4 C5 1.408(3) . ?
C4 H4 0.9500 . ?
C5 H5 0.9500 . ?
C6 C11 1.524(3) . ?
C6 C7 1.535(3) . ?
C7 C8 1.538(3) . ?
C7 C12 1.538(3) . ?
C7 H7 1.0000 . ?
C8 C9 1.524(3) . ?
C8 H8A 0.9900 . ?
C8 H8B 0.9900 . ?
C9 C13 1.530(3) . ?
C9 C10 1.534(3) . ?
C9 H9 1.0000 . ?
C10 C11 1.535(3) . ?
C10 H10A 0.9900 . ?
C10 H10B 0.9900 . ?
C11 C14 1.540(3) . ?
C11 H11 1.0000 . ?
C12 C15 1.531(3) . ?
C12 H12A 0.9900 . ?
C12 H12B 0.9900 . ?
C13 C15 1.536(3) . ?
C13 H13A 0.9900 . ?
C13 H13B 0.9900 . ?
C14 C15 1.539(3) . ?
C14 H14A 0.9900 . ?
C14 H14B 0.9900 . ?
C15 H15 1.0000 . ?
C16 C17 1.411(3) . ?
C16 C20 1.422(2) . ?
C16 C21 1.517(2) . ?
C17 C18 1.415(3) . ?
C17 H17 0.9500 . ?
C18 C19 1.400(3) . ?
C18 H18 0.9500 . ?
C19 C20 1.412(3) . ?
C19 H19 0.9500 . ?
C20 H20 0.9500 . ?
C21 C22 1.555(3) . ?
C21 C31 1.556(3) . ?
C21 C26 1.562(2) . ?
C22 C27 1.545(3) . ?
C22 C23 1.545(2) . ?
C22 H22 1.0000 . ?
C23 C24 1.536(3) . ?
C23 H23A 0.9900 . ?
C23 H23B 0.9900 . ?
C24 C25 1.529(3) . ?
C24 C28 1.532(3) . ?
C24 H24 1.0000 . ?
C25 C26 1.544(2) . ?
C25 H25A 0.9900 . ?
C25 H25B 0.9900 . ?
C26 C29 1.539(3) . ?
C26 H26 1.0000 . ?
C27 C30 1.537(2) . ?
C27 H27A 0.9900 . ?
C27 H27B 0.9900 . ?
C28 C30 1.534(3) . ?
C28 H28A 0.9900 . ?
C28 H28B 0.9900 . ?
C29 C30 1.533(3) . ?
C29 H29A 0.9900 . ?
C29 H29B 0.9900 . ?
C30 H30 1.0000 . ?
C32 C33 1.515(4) . ?
C32 C34 1.531(5) . ?
C32 H32 1.0000 . ?
C32B C34B 1.474(18) . ?
C32B C33 1.543(15) . ?
C32B H32B 1.0000 . ?
C33 H33A 0.9800 . ?
C33 H33B 0.9800 . ?
C33 H33C 0.9800 . ?
C33 H33D 0.9800 . ?
C33 H33E 0.9800 . ?
C33 H33F 0.9800 . ?
C34 H34A 0.9800 . ?
C34 H34B 0.9800 . ?
C34 H34C 0.9800 . ?
C34B H34D 0.9800 . ?
C34B H34E 0.9800 . ?
C34B H34F 0.9800 . ?
C35 C36 1.526(3) . ?
C35 C37 1.532(3) . ?
C35 H35 1.0000 . ?
C36 H36A 0.9800 . ?
C36 H36B 0.9800 . ?
C36 H36C 0.9800 . ?
C37 H37A 0.9800 . ?
C37 H37B 0.9800 . ?
C37 H37C 0.9800 . ?

loop_
_geom_torsion_atom_site_label_1
_geom_torsion_atom_site_label_2
_geom_torsion_atom_site_label_3
_geom_torsion_atom_site_label_4
_geom_torsion
_geom_torsion_site_symmetry_1
_geom_torsion_site_symmetry_2
_geom_torsion_site_symmetry_3
_geom_torsion_site_symmetry_4
_geom_torsion_publ_flag
C5 C1 C2 C3 3.8(2) . . . . ?
C6 C1 C2 C3 -139.52(18) . . . . ?
Ti1 C1 C2 C3 -68.18(14) . . . . ?
C5 C1 C2 Ti1 71.94(12) . . . . ?
C6 C1 C2 Ti1 -71.33(17) . . . . ?
C1 C2 C3 C4 -2.1(2) . . . . ?
Ti1 C2 C3 C4 -62.43(14) . . . . ?
C1 C2 C3 Ti1 60.37(12) . . . . ?
C2 C3 C4 C5 -0.6(2) . . . . ?
Ti1 C3 C4 C5 -58.76(13) . . . . ?
C2 C3 C4 Ti1 58.18(13) . . . . ?
C3 C4 C5 C1 3.0(2) . . . . ?
Ti1 C4 C5 C1 -59.29(12) . . . . ?
C3 C4 C5 Ti1 62.30(13) . . . . ?
C6 C1 C5 C4 139.46(18) . . . . ?
C2 C1 C5 C4 -4.1(2) . . . . ?
Ti1 C1 C5 C4 67.01(13) . . . . ?
C6 C1 C5 Ti1 72.45(16) . . . . ?
C2 C1 C5 Ti1 -71.13(12) . . . . ?
C5 C1 C6 C11 -175.38(17) . . . . ?
C2 C1 C6 C11 -38.1(3) . . . . ?
Ti1 C1 C6 C11 -105.91(16) . . . . ?
C5 C1 C6 C7 44.9(3) . . . . ?
C2 C1 C6 C7 -177.80(17) . . . . ?
Ti1 C1 C6 C7 114.36(16) . . . . ?
C5 C1 C6 Ti1 -69.47(16) . . . . ?
C2 C1 C6 Ti1 67.84(16) . . . . ?
C1 C6 C7 C8 -158.92(17) . . . . ?
C11 C6 C7 C8 57.6(2) . . . . ?
Ti1 C6 C7 C8 -85.73(18) . . . . ?
C1 C6 C7 C12 82.7(2) . . . . ?
C11 C6 C7 C12 -60.8(2) . . . . ?
Ti1 C6 C7 C12 155.85(13) . . . . ?
C6 C7 C8 C9 -58.4(2) . . . . ?
C12 C7 C8 C9 59.5(2) . . . . ?
C7 C8 C9 C13 -60.5(2) . . . . ?
C7 C8 C9 C10 59.6(2) . . . . ?
C8 C9 C10 C11 -61.1(2) . . . . ?
C13 C9 C10 C11 59.1(2) . . . . ?
C1 C6 C11 C10 159.39(18) . . . . ?
C7 C6 C11 C10 -58.0(2) . . . . ?
Ti1 C6 C11 C10 87.86(17) . . . . ?
C1 C6 C11 C14 -81.2(2) . . . . ?
C7 C6 C11 C14 61.3(2) . . . . ?
Ti1 C6 C11 C14 -152.75(13) . . . . ?
C9 C10 C11 C6 60.3(2) . . . . ?
C9 C10 C11 C14 -59.2(2) . . . . ?
C6 C7 C12 C15 60.3(2) . . . . ?
C8 C7 C12 C15 -59.4(2) . . . . ?
C8 C9 C13 C15 60.1(2) . . . . ?
C10 C9 C13 C15 -59.4(2) . . . . ?
C6 C11 C14 C15 -59.5(2) . . . . ?
C10 C11 C14 C15 59.9(2) . . . . ?
C7 C12 C15 C13 59.5(2) . . . . ?
C7 C12 C15 C14 -60.0(2) . . . . ?
C9 C13 C15 C12 -59.2(2) . . . . ?
C9 C13 C15 C14 60.4(2) . . . . ?
C11 C14 C15 C12 58.7(2) . . . . ?
C11 C14 C15 C13 -60.7(2) . . . . ?
C20 C16 C17 C18 -1.2(2) . . . . ?
C21 C16 C17 C18 -173.90(16) . . . . ?
Ti1 C16 C17 C18 -64.84(12) . . . . ?
C20 C16 C17 Ti1 63.67(12) . . . . ?
C21 C16 C17 Ti1 -109.06(16) . . . . ?
C16 C17 C18 C19 -0.3(2) . . . . ?
Ti1 C17 C18 C19 -64.33(13) . . . . ?
C16 C17 C18 Ti1 64.04(12) . . . . ?
C17 C18 C19 C20 1.7(2) . . . . ?
Ti1 C18 C19 C20 -62.36(12) . . . . ?
C17 C18 C19 Ti1 64.04(12) . . . . ?
C18 C19 C20 C16 -2.4(2) . . . . ?
Ti1 C19 C20 C16 -66.45(12) . . . . ?
C18 C19 C20 Ti1 64.05(13) . . . . ?
C17 C16 C20 C19 2.2(2) . . . . ?
C21 C16 C20 C19 174.42(17) . . . . ?
Ti1 C16 C20 C19 67.17(13) . . . . ?
C17 C16 C20 Ti1 -64.98(12) . . . . ?
C21 C16 C20 Ti1 107.24(18) . . . . ?
C17 C16 C21 C22 -173.91(15) . . . . ?
C20 C16 C21 C22 15.0(3) . . . . ?
Ti1 C16 C21 C22 100.33(15) . . . . ?
C17 C16 C21 C31 63.8(2) . . . . ?
C20 C16 C21 C31 -107.3(2) . . . . ?
Ti1 C16 C21 C31 -22.01(16) . . . . ?
C17 C16 C21 C26 -55.9(2) . . . . ?
C20 C16 C21 C26 133.01(19) . . . . ?
Ti1 C16 C21 C26 -141.66(13) . . . . ?
C16 C21 C22 C27 59.72(18) . . . . ?
C31 C21 C22 C27 174.11(14) . . . . ?
C26 C21 C22 C27 -60.74(17) . . . . ?
C16 C21 C22 C23 178.43(14) . . . . ?
C31 C21 C22 C23 -67.18(19) . . . . ?
C26 C21 C22 C23 57.97(18) . . . . ?
C27 C22 C23 C24 58.6(2) . . . . ?
C21 C22 C23 C24 -62.3(2) . . . . ?
C22 C23 C24 C25 60.9(2) . . . . ?
C22 C23 C24 C28 -59.1(2) . . . . ?
C28 C24 C25 C26 62.36(19) . . . . ?
C23 C24 C25 C26 -58.5(2) . . . . ?
C24 C25 C26 C29 -61.04(19) . . . . ?
C24 C25 C26 C21 59.3(2) . . . . ?
C16 C21 C26 C29 -59.51(19) . . . . ?
C22 C21 C26 C29 61.86(17) . . . . ?
C31 C21 C26 C29 -171.93(14) . . . . ?
C16 C21 C26 C25 -178.87(16) . . . . ?
C22 C21 C26 C25 -57.50(19) . . . . ?
C31 C21 C26 C25 68.7(2) . . . . ?
C23 C22 C27 C30 -61.13(18) . . . . ?
C21 C22 C27 C30 59.55(18) . . . . ?
C25 C24 C28 C30 -60.39(19) . . . . ?
C23 C24 C28 C30 59.1(2) . . . . ?
C25 C26 C29 C30 59.80(18) . . . . ?
C21 C26 C29 C30 -62.90(18) . . . . ?
C26 C29 C30 C28 -59.87(19) . . . . ?
C26 C29 C30 C27 59.19(19) . . . . ?
C24 C28 C30 C29 59.04(19) . . . . ?
C24 C28 C30 C27 -60.3(2) . . . . ?
C22 C27 C30 C29 -56.91(19) . . . . ?
C22 C27 C30 C28 62.9(2) . . . . ?
C35 N2 C31 N1 -3.4(3) . . . . ?
C35 N2 C31 C21 168.44(17) . . . . ?
C32 N1 C31 N2 -66.5(3) . . . . ?
C32B N1 C31 N2 -62.9(6) . . . . ?
Ti1 N1 C31 N2 119.84(19) . . . . ?
C32 N1 C31 C21 121.4(2) . . . . ?
C32B N1 C31 C21 125.0(6) . . . . ?
Ti1 N1 C31 C21 -52.22(18) . . . . ?
C16 C21 C31 N2 -128.19(17) . . . . ?
C22 C21 C31 N2 111.38(18) . . . . ?
C26 C21 C31 N2 -10.3(2) . . . . ?
C16 C21 C31 N1 44.95(18) . . . . ?
C22 C21 C31 N1 -75.48(18) . . . . ?
C26 C21 C31 N1 162.89(15) . . . . ?
C31 N1 C32 C33 94.3(3) . . . . ?
Ti1 N1 C32 C33 -92.8(3) . . . . ?
C31 N1 C32 C34 -36.1(4) . . . . ?
Ti1 N1 C32 C34 136.8(2) . . . . ?
C31 N1 C32B C34B -107.7(9) . . . . ?
Ti1 N1 C32B C34B 68.2(14) . . . . ?
C31 N1 C32B C33 121.2(8) . . . . ?
Ti1 N1 C32B C33 -62.9(14) . . . . ?
C31 N2 C35 C36 -130.5(2) . . . . ?
C31 N2 C35 C37 113.2(2) . . . . ?
